data_1515507
loop_
_publ_author_name
'Serpell, Christopher J.'
'Cookson, James'
'Thompson, Amber L.'
'Beer, Paul D.'

_publ_section_title
;
 A dual-functional tetrakis-imidazolium macrocycle for supramolecular
 assembly
;
_journal_issue 3
_journal_name_full 'Chemical Science'
_journal_page_first 494
_journal_paper_doi 10.1039/c0sc00511h
_journal_volume 2
_journal_year 2011
_chemical_formula_moiety 'C40 H36 N8, 4(C3 H6 O), 4(F6 P)'
_chemical_formula_sum 'C52 H60 F24 N8 O4 P4'
_chemical_formula_weight 1440.96
_space_group_IT_number 14
_symmetry_cell_setting monoclinic
_symmetry_space_group_name_Hall '-P 2ybc'
_symmetry_space_group_name_H-M 'P 1 21/c 1'
_atom_sites_solution_hydrogens geom
_atom_sites_solution_primary direct
_audit_creation_date 09-01-08
_audit_creation_method CRYSTALS_ver_12.86
_cell_angle_alpha 90
_cell_angle_beta 97.2039(7)
_cell_angle_gamma 90
_cell_formula_units_Z 2
_cell_length_a 9.58970(10)
_cell_length_b 10.4314(2)
_cell_length_c 32.0723(5)
_cell_measurement_reflns_used 5652
_cell_measurement_temperature 150
_cell_measurement_theta_max 25
_cell_measurement_theta_min 5
_cell_volume 3182.99(9)
_computing_cell_refinement 'DENZO/SCALEPACK (Otwinowski & Minor, 1997)'
_computing_data_collection 'COLLECT (Nonius, 1997-2001).'
_computing_data_reduction 'DENZO/SCALEPACK (Otwinowski & Minor, 1997)'
_computing_molecular_graphics 'CRYSTALMAKER (CrystalMaker,2005)'
_computing_publication_material 'CRYSTALS (Betteridge et al., 2003)'
_computing_structure_refinement 'CRYSTALS (Betteridge et al., 2003)'
_computing_structure_solution 'SIR92 (Altomare et al., 1994)'
_diffrn_ambient_temperature 150
_diffrn_measured_fraction_theta_full 0.988
_diffrn_measured_fraction_theta_max 0.988
_diffrn_measurement_device 'Nonius KappaCCD'
_diffrn_measurement_device_type Area
_diffrn_measurement_method \w
_diffrn_radiation_monochromator graphite
_diffrn_radiation_type 'Mo K\a'
_diffrn_radiation_wavelength 0.71073
_diffrn_reflns_av_R_equivalents 0.063
_diffrn_reflns_limit_h_max 11
_diffrn_reflns_limit_h_min -11
_diffrn_reflns_limit_k_max 11
_diffrn_reflns_limit_k_min -12
_diffrn_reflns_limit_l_max 38
_diffrn_reflns_limit_l_min -38
_diffrn_reflns_number 27120
_diffrn_reflns_theta_full 25.333
_diffrn_reflns_theta_max 25.333
_diffrn_reflns_theta_min 5.099
_diffrn_standards_number 0
_exptl_absorpt_coefficient_mu 0.239
_exptl_absorpt_correction_T_max 0.98
_exptl_absorpt_correction_T_min 0.85
_exptl_absorpt_correction_type multi-scan
_exptl_absorpt_process_details 'DENZO/SCALEPACK (Otwinowski & Minor, 1997)'
_exptl_crystal_colour clear_pink
_exptl_crystal_density_diffrn 1.503
_exptl_crystal_density_meas ?
_exptl_crystal_density_method 'not measured'
_exptl_crystal_description block
_exptl_crystal_F_000 1472
_exptl_crystal_size_max 0.30
_exptl_crystal_size_mid 0.20
_exptl_crystal_size_min 0.10
_refine_diff_density_max 0.73
_refine_diff_density_min -0.62
_refine_ls_extinction_method None
_refine_ls_goodness_of_fit_ref 0.9884
_refine_ls_hydrogen_treatment constr
_refine_ls_matrix_type full
_refine_ls_number_parameters 415
_refine_ls_number_reflns 5760
_refine_ls_number_restraints 0
_refine_ls_R_factor_all 0.0962
_refine_ls_R_factor_gt 0.0622
_refine_ls_shift/su_max 0.000436
_refine_ls_structure_factor_coef Fsqd
_refine_ls_weighting_details
;
Method= Modified Sheldrick
w=1/[\s^2^(F^2^) + ( 0.05P)^2^ + 6.38P]
,where P=(max(Fo^2^,0) + 2Fc^2^)/3
;
_refine_ls_weighting_scheme calc
_refine_ls_wR_factor_all 0.1538
_refine_ls_wR_factor_gt 0.1357
_refine_ls_wR_factor_ref 0.1538
_reflns_limit_h_max 11
_reflns_limit_h_min -11
_reflns_limit_k_max 12
_reflns_limit_k_min 0
_reflns_limit_l_max 38
_reflns_limit_l_min 0
_reflns_number_gt 4004
_reflns_number_total 5760
_reflns_threshold_expression I>2.0\s(I)
_oxford_diffrn_Wilson_B_factor 3.59
_oxford_diffrn_Wilson_scale 13.83
_oxford_refine_ls_r_factor_ref 0.0962
_oxford_refine_ls_scale 0.2967(4)
_oxford_reflns_number_all 5760
_oxford_reflns_threshold_expression_ref I>-3.0\s(I)
_oxford_structure_analysis_title 016CJS08
_cod_data_source_file c0sc00511h.txt
_cod_data_source_block 1.AcetoneII
_cod_depositor_comments
;
The following automatic conversions were performed:

'_symmetry_cell_setting' value 'Monoclinic' changed to 'monoclinic'
according to
/usr/data/users/saulius/automatic-downloads/retrospective/RSC/lib/dictionaries/cif_core.dic
dictionary named 'cif_core.dic' version 2.4.2 from 2011-04-26.

Automatic conversion script
Id: cif_fix_values 2281 2013-09-26 08:29:07Z andrius 

The following automatic conversions were performed:

'_exptl_crystal_density_meas' value 'not measured' was changed to '?'
- the value is perceived as not measured.

Automatic conversion script
Id: cif_fix_values 3008 2015-01-20 13:52:24Z robertas 
;
_cod_original_sg_symbol_H-M 'P 1 21/c 1 '
_cod_original_formula_sum 'C52 H60 F24 N8 O4 P4 '
_cod_database_code 1515507

loop_
_symmetry_equiv_pos_as_xyz
x,y,z
-x,-y,-z
-x,y+1/2,-z+1/2
x,-y+1/2,z+1/2

loop_
_atom_site_label
_atom_site_type_symbol
_atom_site_fract_x
_atom_site_fract_y
_atom_site_fract_z
_atom_site_U_iso_or_equiv
_atom_site_occupancy
_atom_site_adp_type
_atom_site_refinement_flags_posn
_atom_site_disorder_group
N1 N 0.7696(3) 0.6610(3) 0.46786(8) 0.0329 1.0000 Uani . .
C2 C 0.2109(3) 1.2652(3) 0.49391(10) 0.0324 1.0000 Uani . .
C3 C 0.0983(4) 1.2970(3) 0.46427(11) 0.0381 1.0000 Uani . .
C4 C 0.0726(4) 1.2247(3) 0.42812(11) 0.0382 1.0000 Uani . .
C5 C 0.1616(4) 1.1243(3) 0.42212(10) 0.0355 1.0000 Uani . .
C6 C 0.2768(4) 1.0942(3) 0.45098(11) 0.0382 1.0000 Uani . .
C7 C 0.2999(4) 1.1652(3) 0.48789(11) 0.0360 1.0000 Uani . .
N8 N 0.1304(3) 1.0483(3) 0.38451(8) 0.0364 1.0000 Uani . .
C9 C 0.0746(4) 1.0952(4) 0.34552(11) 0.0445 1.0000 Uani . .
C10 C 0.0494(4) 0.9936(4) 0.31984(11) 0.0453 1.0000 Uani . .
N11 N 0.0897(3) 0.8856(3) 0.34292(9) 0.0407 1.0000 Uani . .
C12 C 0.1387(4) 0.9205(3) 0.38177(11) 0.0390 1.0000 Uani . .
C13 C 0.0761(4) 0.7516(4) 0.32728(12) 0.0454 1.0000 Uani . .
C14 C 0.2041(4) 0.6749(3) 0.34335(11) 0.0390 1.0000 Uani . .
C15 C 0.3355(4) 0.7124(4) 0.33418(12) 0.0453 1.0000 Uani . .
C16 C 0.4543(4) 0.6432(4) 0.34915(12) 0.0434 1.0000 Uani . .
C17 C 0.4431(3) 0.5352(3) 0.37407(10) 0.0347 1.0000 Uani . .
C18 C 0.3128(4) 0.4982(4) 0.38331(12) 0.0435 1.0000 Uani . .
C19 C 0.1936(4) 0.5675(4) 0.36776(12) 0.0455 1.0000 Uani . .
C20 C 0.5721(4) 0.4613(3) 0.39075(11) 0.0380 1.0000 Uani . .
N21 N 0.6749(3) 0.5423(3) 0.41688(8) 0.0343 1.0000 Uani . .
C22 C 0.8158(4) 0.5508(4) 0.41331(11) 0.0403 1.0000 Uani . .
C23 C 0.8752(4) 0.6241(4) 0.44488(11) 0.0413 1.0000 Uani . .
C24 C 0.6491(4) 0.6097(3) 0.45006(10) 0.0348 1.0000 Uani . .
C25 C 0.3292(11) 0.2487(7) 0.2609(2) 0.1665 1.0000 Uani . .
C26 C 0.3083(5) 0.3556(5) 0.23129(16) 0.0642 1.0000 Uani . .
C27 C 0.3422(10) 0.4825(6) 0.2499(2) 0.1347 1.0000 Uani . .
O28 O 0.2619(5) 0.3438(4) 0.19491(12) 0.0950 1.0000 Uani . .
C29 C 0.2279(6) 0.4742(6) 0.09753(17) 0.0819 1.0000 Uani . .
C30 C 0.3844(5) 0.4767(5) 0.10438(14) 0.0622 1.0000 Uani . .
C31 C 0.4521(7) 0.5805(6) 0.1309(2) 0.1047 1.0000 Uani . .
O32 O 0.4544(4) 0.3994(4) 0.08862(11) 0.0831 1.0000 Uani . .
P33 P 0.28424(10) 0.73413(9) 0.50015(3) 0.0377 1.0000 Uani . .
F34 F 0.2029(2) 0.6039(2) 0.48631(7) 0.0540 1.0000 Uani . .
F35 F 0.4237(2) 0.6525(2) 0.51514(6) 0.0452 1.0000 Uani . .
F36 F 0.2364(2) 0.7203(2) 0.54586(7) 0.0508 1.0000 Uani . .
F37 F 0.3654(2) 0.8629(2) 0.51450(7) 0.0513 1.0000 Uani . .
F38 F 0.1452(2) 0.8137(2) 0.48439(7) 0.0506 1.0000 Uani . .
F39 F 0.3325(2) 0.7467(2) 0.45447(7) 0.0532 1.0000 Uani . .
P40 P 0.83109(12) 0.38605(10) 0.29376(3) 0.0486 1.0000 Uani . 1
F41 F 0.9583(3) 0.4705(4) 0.28313(9) 0.1092 1.0000 Uani . 1
F42 F 0.8989(5) 0.2625(3) 0.27727(9) 0.1219 1.0000 Uani . 1
F43 F 0.9098(3) 0.3617(3) 0.34013(7) 0.0804 1.0000 Uani . 1
F44 F 0.7020(4) 0.3079(4) 0.30504(11) 0.1221 1.0000 Uani . 1
F45 F 0.7655(4) 0.5106(3) 0.31134(8) 0.0878 1.0000 Uani . 1
F46 F 0.7564(3) 0.4127(3) 0.24765(7) 0.0683 1.0000 Uani . 1
H31 H 0.0410 1.3644 0.4686 0.0457 1.0000 Uiso R .
H41 H -0.0021 1.2434 0.4078 0.0445 1.0000 Uiso R .
H61 H 0.3356 1.0259 0.4459 0.0459 1.0000 Uiso R .
H71 H 0.3751 1.1465 0.5084 0.0428 1.0000 Uiso R .
H91 H 0.0597 1.1814 0.3394 0.0535 1.0000 Uiso R .
H101 H 0.0127 0.9947 0.2915 0.0534 1.0000 Uiso R .
H121 H 0.1724 0.8659 0.4040 0.0461 1.0000 Uiso R .
H131 H -0.0064 0.7120 0.3371 0.0526 1.0000 Uiso R .
H132 H 0.0650 0.7526 0.2972 0.0526 1.0000 Uiso R .
H151 H 0.3430 0.7833 0.3177 0.0539 1.0000 Uiso R .
H161 H 0.5423 0.6675 0.3431 0.0514 1.0000 Uiso R .
H181 H 0.3037 0.4268 0.4004 0.0517 1.0000 Uiso R .
H191 H 0.1053 0.5410 0.3740 0.0553 1.0000 Uiso R .
H201 H 0.5475 0.3915 0.4087 0.0449 1.0000 Uiso R .
H202 H 0.6200 0.4292 0.3681 0.0449 1.0000 Uiso R .
H221 H 0.8590 0.5124 0.3918 0.0488 1.0000 Uiso R .
H231 H 0.9691 0.6464 0.4508 0.0498 1.0000 Uiso R .
H241 H 0.5622 0.6194 0.4593 0.0419 1.0000 Uiso R .
H251 H 0.2941 0.1701 0.2477 0.2371 1.0000 Uiso R .
H253 H 0.4275 0.2398 0.2706 0.2371 1.0000 Uiso R .
H252 H 0.2804 0.2662 0.2847 0.2370 1.0000 Uiso R .
H271 H 0.3128 0.5478 0.2293 0.1941 1.0000 Uiso R .
H272 H 0.4423 0.4868 0.2575 0.1943 1.0000 Uiso R .
H273 H 0.2951 0.4944 0.2744 0.1943 1.0000 Uiso R .
H292 H 0.1958 0.4006 0.0810 0.1255 1.0000 Uiso R .
H291 H 0.1914 0.5507 0.0829 0.1256 1.0000 Uiso R .
H293 H 0.1940 0.4710 0.1245 0.1250 1.0000 Uiso R .
H312 H 0.5502 0.5592 0.1389 0.1601 1.0000 Uiso R .
H311 H 0.4457 0.6584 0.1150 0.1603 1.0000 Uiso R .
H313 H 0.4040 0.5904 0.1553 0.1599 1.0000 Uiso R .

loop_
_atom_site_aniso_label
_atom_site_aniso_U_11
_atom_site_aniso_U_22
_atom_site_aniso_U_33
_atom_site_aniso_U_23
_atom_site_aniso_U_13
_atom_site_aniso_U_12
N1 0.0324(15) 0.0315(15) 0.0348(15) -0.0008(12) 0.0047(12) 0.0014(13)
C2 0.0319(18) 0.0291(18) 0.0363(19) -0.0014(15) 0.0039(14) -0.0050(15)
C3 0.0373(19) 0.0337(19) 0.043(2) -0.0026(16) 0.0048(16) 0.0047(16)
C4 0.0380(19) 0.040(2) 0.0351(19) 0.0008(16) -0.0004(15) 0.0045(16)
C5 0.042(2) 0.0314(19) 0.0333(18) -0.0021(15) 0.0071(15) 0.0009(16)
C6 0.0370(19) 0.037(2) 0.041(2) 0.0000(16) 0.0036(15) 0.0056(16)
C7 0.0339(19) 0.0350(19) 0.0381(19) 0.0012(16) 0.0006(15) 0.0019(16)
N8 0.0394(16) 0.0365(17) 0.0325(16) -0.0025(13) 0.0021(12) 0.0042(13)
C9 0.056(2) 0.041(2) 0.035(2) 0.0022(17) 0.0024(17) 0.0105(19)
C10 0.054(2) 0.046(2) 0.035(2) -0.0026(18) -0.0006(17) 0.0117(19)
N11 0.0461(18) 0.0382(17) 0.0355(16) -0.0034(14) -0.0036(13) 0.0113(14)
C12 0.040(2) 0.036(2) 0.039(2) -0.0005(16) -0.0019(15) 0.0062(16)
C13 0.050(2) 0.039(2) 0.044(2) -0.0115(17) -0.0075(17) 0.0074(18)
C14 0.041(2) 0.037(2) 0.0372(19) -0.0094(16) -0.0025(16) 0.0027(17)
C15 0.053(2) 0.039(2) 0.043(2) 0.0090(17) 0.0045(17) 0.0030(19)
C16 0.040(2) 0.042(2) 0.049(2) 0.0049(18) 0.0077(17) -0.0002(17)
C17 0.0366(19) 0.0316(19) 0.0348(18) -0.0062(15) 0.0007(14) 0.0011(16)
C18 0.042(2) 0.037(2) 0.052(2) 0.0029(17) 0.0068(17) 0.0018(17)
C19 0.033(2) 0.048(2) 0.055(2) -0.0016(19) 0.0047(17) -0.0037(17)
C20 0.0369(19) 0.036(2) 0.040(2) -0.0045(16) 0.0007(15) 0.0011(16)
N21 0.0333(15) 0.0330(16) 0.0360(16) -0.0040(13) 0.0025(12) 0.0014(13)
C22 0.0350(19) 0.047(2) 0.040(2) -0.0045(17) 0.0079(15) 0.0033(17)
C23 0.0355(19) 0.046(2) 0.043(2) -0.0032(18) 0.0070(16) 0.0013(17)
C24 0.0326(18) 0.0339(19) 0.0379(19) 0.0019(16) 0.0049(15) 0.0014(16)
C25 0.270(11) 0.083(5) 0.124(6) 0.022(4) -0.067(7) -0.061(6)
C26 0.066(3) 0.055(3) 0.069(3) -0.007(2) -0.003(2) 0.001(2)
C27 0.208(8) 0.073(4) 0.108(5) -0.012(4) -0.038(5) 0.006(5)
O28 0.128(3) 0.075(3) 0.074(3) -0.007(2) -0.017(2) -0.007(2)
C29 0.083(4) 0.083(4) 0.083(4) 0.009(3) 0.027(3) 0.009(3)
C30 0.080(3) 0.053(3) 0.056(3) 0.010(2) 0.022(2) 0.012(3)
C31 0.122(5) 0.081(4) 0.118(5) -0.031(4) 0.042(4) -0.017(4)
O32 0.101(3) 0.075(2) 0.075(2) -0.0044(19) 0.019(2) 0.036(2)
P33 0.0355(5) 0.0355(5) 0.0418(5) 0.0034(4) 0.0040(4) -0.0001(4)
F34 0.0510(13) 0.0370(12) 0.0712(15) -0.0002(11) -0.0031(11) -0.0078(10)
F35 0.0366(11) 0.0458(13) 0.0534(13) 0.0071(10) 0.0067(9) 0.0076(9)
F36 0.0470(13) 0.0586(14) 0.0486(13) 0.0077(11) 0.0128(10) 0.0102(11)
F37 0.0478(13) 0.0387(12) 0.0658(14) -0.0031(10) 0.0007(11) -0.0063(10)
F38 0.0393(12) 0.0468(13) 0.0642(14) 0.0122(11) -0.0001(10) 0.0068(10)
F39 0.0601(14) 0.0559(14) 0.0447(13) 0.0065(10) 0.0106(10) 0.0052(11)
P40 0.0645(7) 0.0437(6) 0.0368(6) -0.0036(5) 0.0027(5) 0.0039(5)
F41 0.093(2) 0.168(4) 0.0669(18) -0.012(2) 0.0098(16) -0.058(2)
F42 0.218(4) 0.094(2) 0.0479(16) -0.0164(15) -0.007(2) 0.091(3)
F43 0.124(2) 0.0734(18) 0.0398(13) -0.0067(12) -0.0067(14) 0.0442(17)
F44 0.150(3) 0.136(3) 0.086(2) -0.012(2) 0.034(2) -0.081(3)
F45 0.139(3) 0.0675(18) 0.0554(16) -0.0018(13) 0.0074(16) 0.0439(18)
F46 0.0857(18) 0.0695(17) 0.0455(14) -0.0020(12) -0.0085(12) 0.0036(14)

loop_
_atom_type_symbol
_atom_type_scat_dispersion_real
_atom_type_scat_dispersion_imag
_atom_type_scat_Cromer_Mann_a1
_atom_type_scat_Cromer_Mann_b1
_atom_type_scat_Cromer_Mann_a2
_atom_type_scat_Cromer_Mann_b2
_atom_type_scat_Cromer_Mann_a3
_atom_type_scat_Cromer_Mann_b3
_atom_type_scat_Cromer_Mann_a4
_atom_type_scat_Cromer_Mann_b4
_atom_type_scat_Cromer_Mann_c
_atom_type_scat_source
C 0.0033 0.0016 2.3100 20.8439 1.0200 10.2075 1.5886 0.5687 0.8650 51.6512 0.2156 'International Tables Vol C 4.2.6.8 and 6.1.1.4'
H 0.0000 0.0000 0.4930 10.5109 0.3229 26.1257 0.1402 3.1424 0.0408 57.7998 0.0030 'International Tables Vol C 4.2.6.8 and 6.1.1.4'
Co 0.3494 0.9721 12.2841 4.2791 7.3409 0.2784 4.0034 13.5359 2.3488 71.1692 1.0118 'International Tables Vol C 4.2.6.8 and 6.1.1.4'
F 0.0171 0.0103 3.5392 10.2825 2.6412 4.2944 1.5170 0.2615 1.0243 26.1476 0.2776 'International Tables Vol C 4.2.6.8 and 6.1.1.4'
N 0.0061 0.0033 12.2126 0.0057 3.1322 9.8933 2.0125 28.9975 1.1663 0.5826 -11.5290 'International Tables Vol C 4.2.6.8 and 6.1.1.4'
O 0.0106 0.0060 3.0485 13.2771 2.2868 5.7011 1.5463 0.3239 0.8670 32.9089 0.2508 'International Tables Vol C 4.2.6.8 and 6.1.1.4'
P 0.1023 0.0942 6.4345 1.9067 4.1791 27.1570 1.7800 0.5260 1.4908 68.1645 1.1149 'International Tables Vol C 4.2.6.8 and 6.1.1.4'

loop_
_geom_angle_atom_site_label_1
_geom_angle_site_symmetry_1
_geom_angle_atom_site_label_2
_geom_angle_atom_site_label_3
_geom_angle
_geom_angle_publ_flag
C2 2_676 N1 C23 125.3(3) yes
C2 2_676 N1 C24 126.3(3) yes
C23 . N1 C24 108.3(3) yes
N1 2_676 C2 C3 117.5(3) yes
N1 2_676 C2 C7 120.5(3) yes
C3 . C2 C7 121.9(3) yes
C2 . C3 C4 119.1(3) yes
C2 . C3 H31 120.7 no
C4 . C3 H31 120.1 no
C3 . C4 C5 119.0(3) yes
C3 . C4 H41 121.1 no
C5 . C4 H41 119.9 no
C4 . C5 C6 122.3(3) yes
C4 . C5 N8 117.8(3) yes
C6 . C5 N8 119.9(3) yes
C5 . C6 C7 118.5(3) yes
C5 . C6 H61 120.3 no
C7 . C6 H61 121.2 no
C6 . C7 C2 119.2(3) yes
C6 . C7 H71 121.1 no
C2 . C7 H71 119.8 no
C5 . N8 C9 125.2(3) yes
C5 . N8 C12 126.5(3) yes
C9 . N8 C12 108.1(3) yes
N8 . C9 C10 107.1(3) yes
N8 . C9 H91 124.3 no
C10 . C9 H91 128.6 no
C9 . C10 N11 107.4(3) yes
C9 . C10 H101 127.1 no
N11 . C10 H101 125.5 no
C10 . N11 C12 108.8(3) yes
C10 . N11 C13 125.6(3) yes
C12 . N11 C13 125.6(3) yes
N8 . C12 N11 108.6(3) yes
N8 . C12 H121 125.0 no
N11 . C12 H121 126.5 no
N11 . C13 C14 110.6(3) yes
N11 . C13 H131 109.3 no
C14 . C13 H131 108.9 no
N11 . C13 H132 108.9 no
C14 . C13 H132 109.5 no
H131 . C13 H132 109.6 no
C13 . C14 C15 120.2(3) yes
C13 . C14 C19 120.9(3) yes
C15 . C14 C19 118.9(3) yes
C14 . C15 C16 120.7(3) yes
C14 . C15 H151 119.2 no
C16 . C15 H151 120.1 no
C15 . C16 C17 120.1(3) yes
C15 . C16 H161 121.1 no
C17 . C16 H161 118.7 no
C16 . C17 C18 119.2(3) yes
C16 . C17 C20 120.1(3) yes
C18 . C17 C20 120.7(3) yes
C17 . C18 C19 120.3(4) yes
C17 . C18 H181 120.3 no
C19 . C18 H181 119.4 no
C18 . C19 C14 120.8(3) yes
C18 . C19 H191 119.7 no
C14 . C19 H191 119.6 no
C17 . C20 N21 111.8(3) yes
C17 . C20 H201 110.2 no
N21 . C20 H201 106.6 no
C17 . C20 H202 111.0 no
N21 . C20 H202 106.2 no
H201 . C20 H202 111.0 no
C20 . N21 C22 125.7(3) yes
C20 . N21 C24 125.5(3) yes
C22 . N21 C24 108.5(3) yes
N21 . C22 C23 107.7(3) yes
N21 . C22 H221 124.3 no
C23 . C22 H221 128.0 no
N1 . C23 C22 107.0(3) yes
N1 . C23 H231 125.4 no
C22 . C23 H231 127.6 no
N1 . C24 N21 108.5(3) yes
N1 . C24 H241 125.8 no
N21 . C24 H241 125.7 no
C26 . C25 H251 110.5 no
C26 . C25 H253 109.5 no
H251 . C25 H253 109.5 no
C26 . C25 H252 109.3 no
H251 . C25 H252 109.4 no
H253 . C25 H252 108.6 no
C25 . C26 C27 114.7(5) yes
C25 . C26 O28 123.8(5) yes
C27 . C26 O28 121.4(5) yes
C26 . C27 H271 109.1 no
C26 . C27 H272 107.9 no
H271 . C27 H272 109.7 no
C26 . C27 H273 110.2 no
H271 . C27 H273 109.9 no
H272 . C27 H273 110.0 no
C30 . C29 H292 110.0 no
C30 . C29 H291 110.7 no
H292 . C29 H291 108.6 no
C30 . C29 H293 108.4 no
H292 . C29 H293 110.3 no
H291 . C29 H293 108.7 no
C29 . C30 C31 117.4(5) yes
C29 . C30 O32 122.2(5) yes
C31 . C30 O32 120.5(5) yes
C30 . C31 H312 109.0 no
C30 . C31 H311 108.8 no
H312 . C31 H311 109.3 no
C30 . C31 H313 109.1 no
H312 . C31 H313 111.0 no
H311 . C31 H313 109.7 no
F34 . P33 F35 89.50(12) yes
F34 . P33 F36 89.51(13) yes
F35 . P33 F36 90.08(11) yes
F34 . P33 F37 179.28(13) yes
F35 . P33 F37 90.16(12) yes
F36 . P33 F37 89.85(13) yes
F34 . P33 F38 89.68(12) yes
F35 . P33 F38 178.83(13) yes
F36 . P33 F38 90.74(12) yes
F37 . P33 F38 90.67(12) yes
F34 . P33 F39 90.14(13) yes
F35 . P33 F39 89.55(12) yes
F36 . P33 F39 179.49(13) yes
F37 . P33 F39 90.50(13) yes
F38 . P33 F39 89.62(12) yes
F41 . P40 F42 91.2(2) yes
F41 . P40 F43 90.11(17) yes
F42 . P40 F43 90.91(15) yes
F41 . P40 F44 177.4(2) yes
F42 . P40 F44 91.4(2) yes
F43 . P40 F44 89.84(19) yes
F41 . P40 F45 88.4(2) yes
F42 . P40 F45 178.63(18) yes
F43 . P40 F45 87.79(14) yes
F44 . P40 F45 89.1(2) yes
F41 . P40 F46 88.36(16) yes
F42 . P40 F46 89.28(15) yes
F43 . P40 F46 178.46(17) yes
F44 . P40 F46 91.68(18) yes
F45 . P40 F46 92.01(15) yes

loop_
_geom_bond_atom_site_label_1
_geom_bond_atom_site_label_2
_geom_bond_site_symmetry_2
_geom_bond_distance
_geom_bond_publ_flag
N1 C2 2_676 1.440(4) yes
N1 C23 . 1.380(4) yes
N1 C24 . 1.335(4) yes
C2 C3 . 1.387(5) yes
C2 C7 . 1.376(5) yes
C3 C4 . 1.380(5) yes
C3 H31 . 0.914 no
C4 C5 . 1.379(5) yes
C4 H41 . 0.927 no
C5 C6 . 1.385(5) yes
C5 N8 . 1.443(4) yes
C6 C7 . 1.390(5) yes
C6 H61 . 0.935 no
C7 H71 . 0.934 no
N8 C9 . 1.386(4) yes
N8 C12 . 1.339(4) yes
C9 C10 . 1.345(5) yes
C9 H91 . 0.928 no
C10 N11 . 1.377(5) yes
C10 H101 . 0.933 no
N11 C12 . 1.326(4) yes
N11 C13 . 1.485(5) yes
C12 H121 . 0.937 no
C13 C14 . 1.501(5) yes
C13 H131 . 0.979 no
C13 H132 . 0.957 no
C14 C15 . 1.386(5) yes
C14 C19 . 1.378(5) yes
C15 C16 . 1.382(5) yes
C15 H151 . 0.918 no
C16 C17 . 1.393(5) yes
C16 H161 . 0.925 no
C17 C18 . 1.375(5) yes
C17 C20 . 1.498(5) yes
C18 C19 . 1.391(5) yes
C18 H181 . 0.935 no
C19 H191 . 0.936 no
C20 N21 . 1.477(4) yes
C20 H201 . 0.975 no
C20 H202 . 0.968 no
N21 C22 . 1.374(4) yes
N21 C24 . 1.325(4) yes
C22 C23 . 1.337(5) yes
C22 H221 . 0.936 no
C23 H231 . 0.927 no
C24 H241 . 0.925 no
C25 C26 . 1.462(8) yes
C25 H251 . 0.964 no
C25 H253 . 0.959 no
C25 H252 . 0.961 no
C26 C27 . 1.471(8) yes
C26 O28 . 1.202(5) yes
C27 H271 . 0.966 no
C27 H272 . 0.961 no
C27 H273 . 0.965 no
C29 C30 . 1.490(7) yes
C29 H292 . 0.962 no
C29 H291 . 0.968 no
C29 H293 . 0.961 no
C30 C31 . 1.476(7) yes
C30 O32 . 1.200(5) yes
C31 H312 . 0.970 no
C31 H311 . 0.957 no
C31 H313 . 0.963 no
P33 F34 . 1.602(2) yes
P33 F35 . 1.607(2) yes
P33 F36 . 1.597(2) yes
P33 F37 . 1.592(2) yes
P33 F38 . 1.598(2) yes
P33 F39 . 1.596(2) yes
P40 F41 . 1.576(3) yes
P40 F42 . 1.565(3) yes
P40 F43 . 1.601(3) yes
P40 F44 . 1.562(3) yes
P40 F45 . 1.578(3) yes
P40 F46 . 1.585(2) yes
